data_2231669
loop_
_publ_author_name
'Mao, Shulin'
'Yanghui, Luo'
'Meiling, Pan'

_publ_section_title
;
 5-Methyl-2-pyridone
;
_journal_coeditor_code PV2442
_journal_issue 9
_journal_name_full 'Acta Crystallographica Section E'
_journal_page_first o2440
_journal_paper_doi 10.1107/S1600536811033484
_journal_volume 67
_journal_year 2011
_chemical_formula_iupac 'C6 H7 N O'
_chemical_formula_moiety 'C6 H7 N O'
_chemical_formula_sum 'C6 H7 N O'
_chemical_formula_weight 109.13
_chemical_name_systematic
;
5-Methyl-2-pyridone
;
_space_group_IT_number 15
_symmetry_cell_setting monoclinic
_symmetry_space_group_name_Hall '-C 2yc'
_symmetry_space_group_name_H-M 'C 1 2/c 1'
_atom_sites_solution_hydrogens geom
_atom_sites_solution_primary direct
_atom_sites_solution_secondary difmap
_audit_creation_method SHELXL-97
_cell_angle_alpha 90.00
_cell_angle_beta 118.96(3)
_cell_angle_gamma 90.00
_cell_formula_units_Z 8
_cell_length_a 12.965(3)
_cell_length_b 9.7154(19)
_cell_length_c 10.908(2)
_cell_measurement_reflns_used 1369
_cell_measurement_temperature 293(2)
_cell_measurement_theta_max 27.47
_cell_measurement_theta_min 3.59
_cell_volume 1202.2(6)
_computing_cell_refinement 'CrystalClear (Rigaku, 2005)'
_computing_data_collection 'CrystalClear (Rigaku, 2005)'
_computing_data_reduction 'CrystalClear (Rigaku, 2005)'
_computing_molecular_graphics 'DIAMOND (Brandenburg & Putz, 2005)'
_computing_publication_material 'SHELXL97 (Sheldrick, 2008)'
_computing_structure_refinement 'SHELXL97 (Sheldrick, 2008)'
_computing_structure_solution 'SHELXS97 (Sheldrick, 2008)'
_diffrn_ambient_temperature 293(2)
_diffrn_detector_area_resol_mean 13.6612
_diffrn_measured_fraction_theta_full 0.997
_diffrn_measured_fraction_theta_max 0.997
_diffrn_measurement_device_type 'Rigaku SCXmini'
_diffrn_measurement_method CCD_Profile_fitting
_diffrn_radiation_monochromator graphite
_diffrn_radiation_source 'fine-focus sealed tube'
_diffrn_radiation_type MoK\a
_diffrn_radiation_wavelength 0.71073
_diffrn_reflns_av_R_equivalents 0.0487
_diffrn_reflns_av_sigmaI/netI 0.0429
_diffrn_reflns_limit_h_max 16
_diffrn_reflns_limit_h_min -16
_diffrn_reflns_limit_k_max 12
_diffrn_reflns_limit_k_min -12
_diffrn_reflns_limit_l_max 14
_diffrn_reflns_limit_l_min -14
_diffrn_reflns_number 5961
_diffrn_reflns_theta_full 27.47
_diffrn_reflns_theta_max 27.47
_diffrn_reflns_theta_min 3.59
_diffrn_standards_number 0
_exptl_absorpt_coefficient_mu 0.083
_exptl_absorpt_correction_T_max 0.984
_exptl_absorpt_correction_T_min 0.977
_exptl_absorpt_correction_type multi-scan
_exptl_absorpt_process_details '(CrystalClear; Rigaku, 2005)'
_exptl_crystal_colour Colourless
_exptl_crystal_density_diffrn 1.206
_exptl_crystal_density_method 'not measured'
_exptl_crystal_description Prism
_exptl_crystal_F_000 464
_exptl_crystal_size_max 0.30
_exptl_crystal_size_mid 0.23
_exptl_crystal_size_min 0.20
_refine_diff_density_max 0.120
_refine_diff_density_min -0.168
_refine_ls_extinction_coef 0
_refine_ls_extinction_method none
_refine_ls_goodness_of_fit_ref 0.989
_refine_ls_hydrogen_treatment constr
_refine_ls_matrix_type full
_refine_ls_number_parameters 73
_refine_ls_number_reflns 1369
_refine_ls_number_restraints 0
_refine_ls_restrained_S_all 0.989
_refine_ls_R_factor_all 0.1160
_refine_ls_R_factor_gt 0.0539
_refine_ls_shift/su_max 0.000
_refine_ls_shift/su_mean 0.000
_refine_ls_structure_factor_coef Fsqd
_refine_ls_weighting_details 'calc w=1/[\s^2^(Fo^2^)+(0.0734P)^2^] where P=(Fo^2^+2Fc^2^)/3'
_refine_ls_weighting_scheme calc
_refine_ls_wR_factor_gt 0.1369
_refine_ls_wR_factor_ref 0.1631
_reflns_number_gt 670
_reflns_number_total 1369
_reflns_threshold_expression I>2\s(I)
_cod_data_source_file pv2442.cif
_cod_data_source_block I
_cod_original_cell_volume 1202.3(4)
_cod_original_sg_symbol_H-M 'C 2/c'
_cod_database_code 2231669
_cod_database_fobs_code 2231669

loop_
_symmetry_equiv_pos_as_xyz
'x, y, z'
'-x, y, -z+1/2'
'x+1/2, y+1/2, z'
'-x+1/2, y+1/2, -z+1/2'
'-x, -y, -z'
'x, -y, z-1/2'
'-x+1/2, -y+1/2, -z'
'x+1/2, -y+1/2, z-1/2'

loop_
_atom_site_type_symbol
_atom_site_label
_atom_site_fract_x
_atom_site_fract_y
_atom_site_fract_z
_atom_site_U_iso_or_equiv
_atom_site_adp_type
_atom_site_calc_flag
_atom_site_refinement_flags
_atom_site_occupancy
_atom_site_symmetry_multiplicity
N N1 0.28530(13) 0.79540(16) 0.17990(16) 0.0616(5) Uani d . 1 1
H H1A 0.3148 0.7521 0.1353 0.074 Uiso calc R 1 1
O O1 0.11700(11) 0.82537(15) -0.02634(14) 0.0730(5) Uani d . 1 1
C C1 0.17371(17) 0.8437(2) 0.1049(2) 0.0600(6) Uani d . 1 1
C C2 0.13100(19) 0.9133(2) 0.1852(2) 0.0718(7) Uani d . 1 1
H H2A 0.0549 0.9488 0.1410 0.086 Uiso calc R 1 1
C C5 0.35432(18) 0.8107(2) 0.3216(2) 0.0672(6) Uani d . 1 1
H H5A 0.4300 0.7740 0.3655 0.081 Uiso calc R 1 1
C C4 0.3147(2) 0.8781(2) 0.3988(2) 0.0665(6) Uani d . 1 1
C C3 0.1989(2) 0.9291(2) 0.3250(2) 0.0750(7) Uani d . 1 1
H H3A 0.1679 0.9755 0.3743 0.090 Uiso calc R 1 1
C C6 0.3897(2) 0.8989(2) 0.5532(3) 0.0978(9) Uani d . 1 1
H H6A 0.4652 0.8566 0.5840 0.147 Uiso calc R 1 1
H H6B 0.3520 0.8578 0.6013 0.147 Uiso calc R 1 1
H H6C 0.4000 0.9956 0.5734 0.147 Uiso calc R 1 1

loop_
_atom_site_aniso_label
_atom_site_aniso_U_11
_atom_site_aniso_U_22
_atom_site_aniso_U_33
_atom_site_aniso_U_12
_atom_site_aniso_U_13
_atom_site_aniso_U_23
N1 0.0493(10) 0.0718(12) 0.0626(11) 0.0060(8) 0.0263(9) -0.0035(8)
O1 0.0544(9) 0.1007(12) 0.0615(11) 0.0047(7) 0.0262(8) 0.0016(8)
C1 0.0469(12) 0.0662(13) 0.0683(15) 0.0002(9) 0.0290(12) 0.0079(11)
C2 0.0635(13) 0.0820(16) 0.0773(17) 0.0145(11) 0.0401(14) 0.0034(12)
C5 0.0574(13) 0.0666(14) 0.0704(15) -0.0003(10) 0.0252(12) -0.0006(11)
C4 0.0713(15) 0.0644(14) 0.0624(15) -0.0024(11) 0.0312(13) -0.0048(11)
C3 0.0834(17) 0.0739(15) 0.0807(18) 0.0098(12) 0.0500(15) -0.0020(12)
C6 0.109(2) 0.102(2) 0.0722(18) -0.0037(14) 0.0354(17) -0.0110(13)

loop_
_atom_type_symbol
_atom_type_description
_atom_type_scat_dispersion_real
_atom_type_scat_dispersion_imag
_atom_type_scat_source
C C 0.0033 0.0016 'International Tables Vol C Tables 4.2.6.8 and 6.1.1.4'
H H 0.0000 0.0000 'International Tables Vol C Tables 4.2.6.8 and 6.1.1.4'
N N 0.0061 0.0033 'International Tables Vol C Tables 4.2.6.8 and 6.1.1.4'
O O 0.0106 0.0060 'International Tables Vol C Tables 4.2.6.8 and 6.1.1.4'

loop_
_geom_angle_atom_site_label_1
_geom_angle_atom_site_label_2
_geom_angle_atom_site_label_3
_geom_angle
C1 N1 C5 124.56(18)
C1 N1 H1A 117.7
C5 N1 H1A 117.7
O1 C1 N1 119.97(19)
O1 C1 C2 125.48(19)
N1 C1 C2 114.55(19)
C3 C2 C1 121.1(2)
C3 C2 H2A 119.4
C1 C2 H2A 119.4
C4 C5 N1 121.30(19)
C4 C5 H5A 119.3
N1 C5 H5A 119.3
C5 C4 C3 115.9(2)
C5 C4 C6 122.1(2)
C3 C4 C6 122.0(2)
C2 C3 C4 122.6(2)
C2 C3 H3A 118.7
C4 C3 H3A 118.7
C4 C6 H6A 109.5
C4 C6 H6B 109.5
H6A C6 H6B 109.5
C4 C6 H6C 109.5
H6A C6 H6C 109.5
H6B C6 H6C 109.5

loop_
_geom_bond_atom_site_label_1
_geom_bond_atom_site_label_2
_geom_bond_distance
N1 C1 1.355(2)
N1 C5 1.368(2)
N1 H1A 0.8600
O1 C1 1.266(2)
C1 C2 1.414(3)
C2 C3 1.351(3)
C2 H2A 0.9300
C5 C4 1.350(3)
C5 H5A 0.9300
C4 C3 1.406(3)
C4 C6 1.496(3)
C3 H3A 0.9300
C6 H6A 0.9600
C6 H6B 0.9600
C6 H6C 0.9600

loop_
_geom_hbond_atom_site_label_D
_geom_hbond_atom_site_label_H
_geom_hbond_atom_site_label_A
_geom_hbond_site_symmetry_A
_geom_hbond_distance_DH
_geom_hbond_distance_HA
_geom_hbond_distance_DA
_geom_hbond_angle_DHA
N1 H1A O1 7_565 0.86 1.94 2.800(2) 173
C3 H3A O1 6_576 0.93 2.46 3.334(3) 157
C5 H5A O1 8_566 0.93 2.33 3.260(3) 178

loop_
_cod_related_entry_id
_cod_related_entry_database
_cod_related_entry_code
1 ChemSpider 63659
